data_4083263
loop_
_publ_author_name
'Zhang, Jun'
'Qin, Xinke'
'Fu, Jun'
'Wang, Xiao'
'Su, Xiaolong'
'Hu, Fangle'
'Jiao, Jiajun'
'Shi, Min'

_publ_section_title
;
 Fine-Tunable 3,4-Dihydroquinazol-2-ylidene Carbenes: Synthesis,
 Rhodium(I) Complexes, and Reactivity
;
_journal_issue 23
_journal_name_full Organometallics
_journal_page_first 8275
_journal_paper_doi 10.1021/om300887y
_journal_volume 31
_journal_year 2012
_chemical_formula_sum 'C29 H44 Cl N2 Rh'
_chemical_formula_weight 559.02
_chemical_name_systematic
; 
 ? 
;
_space_group_IT_number 14
_symmetry_cell_setting monoclinic
_symmetry_space_group_name_Hall '-P 2ybc'
_symmetry_space_group_name_H-M 'P 1 21/c 1'
_atom_sites_solution_hydrogens geom
_atom_sites_solution_primary direct
_atom_sites_solution_secondary difmap
_audit_creation_method SHELXL-97
_cell_angle_alpha 90.00
_cell_angle_beta 91.660(5)
_cell_angle_gamma 90.00
_cell_formula_units_Z 4
_cell_length_a 11.043(4)
_cell_length_b 15.067(5)
_cell_length_c 17.029(6)
_cell_measurement_reflns_used 988
_cell_measurement_temperature 293(2)
_cell_measurement_theta_max 23.870
_cell_measurement_theta_min 2.606
_cell_volume 2832.2(17)
_computing_cell_refinement 'Bruker SMART'
_computing_data_collection 'Bruker SMART'
_computing_data_reduction 'Bruker SHELXTL'
_computing_molecular_graphics 'Bruker SHELXTL'
_computing_publication_material 'Bruker SHELXTL'
_computing_structure_refinement 'SHELXL-97 (Sheldrick, 1997)'
_computing_structure_solution 'SHELXS-97 (Sheldrick, 1990)'
_diffrn_ambient_temperature 293(2)
_diffrn_measured_fraction_theta_full 0.994
_diffrn_measured_fraction_theta_max 0.994
_diffrn_measurement_device_type 'CCD area detector'
_diffrn_measurement_method 'phi and omega scans'
_diffrn_radiation_monochromator graphite
_diffrn_radiation_source 'fine-focus sealed tube'
_diffrn_radiation_type MoK\a
_diffrn_radiation_wavelength 0.71073
_diffrn_reflns_av_R_equivalents 0.0471
_diffrn_reflns_av_sigmaI/netI 0.0578
_diffrn_reflns_limit_h_max 13
_diffrn_reflns_limit_h_min -13
_diffrn_reflns_limit_k_max 18
_diffrn_reflns_limit_k_min -18
_diffrn_reflns_limit_l_max 21
_diffrn_reflns_limit_l_min -14
_diffrn_reflns_number 12641
_diffrn_reflns_theta_full 26.01
_diffrn_reflns_theta_max 26.01
_diffrn_reflns_theta_min 1.80
_diffrn_standards_decay_% 4.63
_exptl_absorpt_coefficient_mu 0.716
_exptl_absorpt_correction_T_max 0.8701
_exptl_absorpt_correction_T_min 0.7929
_exptl_absorpt_correction_type multi-scan
_exptl_absorpt_process_details sadabs
_exptl_crystal_colour colourless
_exptl_crystal_density_diffrn 1.311
_exptl_crystal_density_method 'not measured'
_exptl_crystal_description block
_exptl_crystal_F_000 1176
_exptl_crystal_size_max 0.34
_exptl_crystal_size_mid 0.30
_exptl_crystal_size_min 0.20
_refine_diff_density_max 0.564
_refine_diff_density_min -0.650
_refine_diff_density_rms 0.072
_refine_ls_extinction_method none
_refine_ls_goodness_of_fit_ref 0.920
_refine_ls_hydrogen_treatment mixed
_refine_ls_matrix_type full
_refine_ls_number_parameters 328
_refine_ls_number_reflns 5534
_refine_ls_number_restraints 2
_refine_ls_restrained_S_all 0.920
_refine_ls_R_factor_all 0.0542
_refine_ls_R_factor_gt 0.0352
_refine_ls_shift/su_max 0.001
_refine_ls_shift/su_mean 0.000
_refine_ls_structure_factor_coef Fsqd
_refine_ls_weighting_details 'calc w=1/[\s^2^(Fo^2^)+(0.0337P)^2^+0.0000P] where P=(Fo^2^+2Fc^2^)/3'
_refine_ls_weighting_scheme calc
_refine_ls_wR_factor_gt 0.0695
_refine_ls_wR_factor_ref 0.0742
_reflns_number_gt 4063
_reflns_number_total 5534
_reflns_threshold_expression >2sigma(I)
_cod_data_source_file om300887y_si_001.cif
_cod_data_source_block a20531a
_cod_depositor_comments
;
The following automatic conversions were performed:

'_symmetry_cell_setting' value 'Monoclinic' changed to 'monoclinic'
according to
/usr/data/users/saulius/automatic-downloads/retrospective/ACS/lib/dictionaries/cif_core.dic
dictionary named 'cif_core.dic' version 2.4.2 from 2011-04-26.

Automatic conversion script
Id: cif_fix_values 2281 2013-09-26 08:29:07Z andrius 
;
_cod_original_cell_volume 2832.2(18)
_cod_original_sg_symbol_H-M P2(1)/c
_cod_database_code 4083263

loop_
_symmetry_equiv_pos_as_xyz
'x, y, z'
'-x, y+1/2, -z+1/2'
'-x, -y, -z'
'x, -y-1/2, z-1/2'

loop_
_atom_site_label
_atom_site_type_symbol
_atom_site_fract_x
_atom_site_fract_y
_atom_site_fract_z
_atom_site_U_iso_or_equiv
_atom_site_adp_type
_atom_site_occupancy
_atom_site_symmetry_multiplicity
_atom_site_calc_flag
_atom_site_refinement_flags
_atom_site_disorder_assembly
_atom_site_disorder_group
Rh1 Rh 0.380981(19) 0.265242(13) 0.879805(12) 0.04149(8) Uani 1 1 d . . .
Cl1 Cl 0.45520(8) 0.31519(5) 0.75783(4) 0.0622(2) Uani 1 1 d . . .
N1 N 0.37739(18) 0.08077(13) 0.81953(12) 0.0415(5) Uani 1 1 d . . .
N2 N 0.19491(19) 0.15142(14) 0.79528(13) 0.0474(6) Uani 1 1 d . . .
C1 C 0.3109(2) 0.15417(17) 0.82567(15) 0.0404(6) Uani 1 1 d . A .
C3 C 0.2280(2) 0.00860(18) 0.73621(16) 0.0481(7) Uani 1 1 d . . .
C4 C 0.2035(3) -0.0542(2) 0.67874(18) 0.0649(9) Uani 1 1 d . A .
H4 H 0.2518 -0.1046 0.6759 0.078 Uiso 1 1 calc R . .
C5 C 0.1077(4) -0.0428(3) 0.6254(2) 0.0779(11) Uani 1 1 d . . .
H5 H 0.0923 -0.0847 0.5864 0.093 Uiso 1 1 calc R A .
C6 C 0.0361(3) 0.0308(3) 0.6308(2) 0.0793(11) Uani 1 1 d . A .
H6 H -0.0302 0.0375 0.5964 0.095 Uiso 1 1 calc R . .
C7 C 0.0609(3) 0.0952(2) 0.68643(19) 0.0668(9) Uani 1 1 d . . .
H7 H 0.0121 0.1454 0.6887 0.080 Uiso 1 1 calc R A .
C8 C 0.1592(2) 0.08535(19) 0.73959(16) 0.0501(7) Uani 1 1 d . A .
C9 C 0.5114(2) 0.08602(16) 0.82496(15) 0.0427(6) Uani 1 1 d . A .
H9 H 0.5323 0.1440 0.8477 0.051 Uiso 1 1 calc R . .
C10 C 0.5616(2) 0.08382(19) 0.74276(16) 0.0519(7) Uani 1 1 d . . .
H10A H 0.5264 0.1319 0.7119 0.062 Uiso 1 1 calc R A .
H10B H 0.5389 0.0283 0.7174 0.062 Uiso 1 1 calc R . .
C11 C 0.6990(3) 0.0927(2) 0.7452(2) 0.0720(9) Uani 1 1 d . A .
H11A H 0.7288 0.0872 0.6924 0.086 Uiso 1 1 calc R . .
H11B H 0.7214 0.1509 0.7650 0.086 Uiso 1 1 calc R . .
C12 C 0.7570(3) 0.0220(2) 0.7972(2) 0.0777(11) Uani 1 1 d . . .
H12A H 0.8440 0.0308 0.8001 0.093 Uiso 1 1 calc R A .
H12B H 0.7412 -0.0361 0.7746 0.093 Uiso 1 1 calc R . .
C13 C 0.7070(3) 0.0260(2) 0.8793(2) 0.0754(10) Uani 1 1 d . A .
H13A H 0.7290 0.0823 0.9034 0.090 Uiso 1 1 calc R . .
H13B H 0.7432 -0.0210 0.9111 0.090 Uiso 1 1 calc R . .
C14 C 0.5691(2) 0.01593(19) 0.87805(17) 0.0549(8) Uani 1 1 d . . .
H14A H 0.5468 -0.0427 0.8590 0.066 Uiso 1 1 calc R A .
H14B H 0.5396 0.0223 0.9309 0.066 Uiso 1 1 calc R . .
C2 C 0.3198(2) -0.00612(17) 0.80066(17) 0.0474(7) Uani 0.654(7) 1 d P A 1
H2 H 0.3817 -0.0474 0.7826 0.057 Uiso 0.654(7) 1 calc PR A 1
C15 C 0.2639(3) -0.04318(19) 0.87485(17) 0.0562(8) Uani 0.654(7) 1 d P A 1
H15A H 0.3263 -0.0467 0.9160 0.067 Uiso 0.654(7) 1 calc PR A 1
H15B H 0.2024 -0.0022 0.8922 0.067 Uiso 0.654(7) 1 calc PR A 1
C16 C 0.2070(3) -0.1342(2) 0.8640(2) 0.0760(10) Uani 0.654(7) 1 d P A 1
H16A H 0.2698 -0.1765 0.8513 0.091 Uiso 0.654(7) 1 calc PR A 1
H16B H 0.1495 -0.1321 0.8199 0.091 Uiso 0.654(7) 1 calc PR A 1
C17 C 0.1423(5) -0.1669(3) 0.9360(3) 0.1165(17) Uani 0.654(7) 1 d P A 1
H17A H 0.1977 -0.1659 0.9813 0.140 Uiso 0.654(7) 1 calc PR A 1
H17B H 0.1157 -0.2276 0.9278 0.140 Uiso 0.654(7) 1 calc PR A 1
C18 C 0.0312(7) -0.1069(7) 0.9518(4) 0.152(4) Uani 0.654(7) 1 d P A 1
H18A H 0.0586 -0.0501 0.9706 0.228 Uiso 0.654(7) 1 calc PR A 1
H18B H -0.0179 -0.1343 0.9906 0.228 Uiso 0.654(7) 1 calc PR A 1
H18C H -0.0158 -0.0993 0.9040 0.228 Uiso 0.654(7) 1 calc PR A 1
C2' C 0.3198(2) -0.00612(17) 0.80066(17) 0.0474(7) Uani 0.346(7) 1 d P A 2
H2' H 0.3817 -0.0474 0.7826 0.057 Uiso 0.346(7) 1 calc PR A 2
C15' C 0.2639(3) -0.04318(19) 0.87485(17) 0.0562(8) Uani 0.346(7) 1 d P A 2
H15C H 0.3263 -0.0467 0.9160 0.067 Uiso 0.346(7) 1 calc PR A 2
H15D H 0.2024 -0.0022 0.8922 0.067 Uiso 0.346(7) 1 calc PR A 2
C16' C 0.2070(3) -0.1342(2) 0.8640(2) 0.0760(10) Uani 0.346(7) 1 d P A 2
H16C H 0.2698 -0.1765 0.8513 0.091 Uiso 0.346(7) 1 calc PR A 2
H16D H 0.1495 -0.1321 0.8199 0.091 Uiso 0.346(7) 1 calc PR A 2
C17' C 0.1423(5) -0.1669(3) 0.9360(3) 0.1165(17) Uani 0.346(7) 1 d P A 2
H17C H 0.1909 -0.1501 0.9820 0.140 Uiso 0.346(7) 1 calc PR A 2
H17D H 0.0662 -0.1351 0.9386 0.140 Uiso 0.346(7) 1 calc PR A 2
C18' C 0.1159(13) -0.2618(7) 0.9420(6) 0.122(6) Uani 0.346(7) 1 d P A 2
H18D H 0.0548 -0.2777 0.9032 0.183 Uiso 0.346(7) 1 calc PR A 2
H18E H 0.0873 -0.2748 0.9934 0.183 Uiso 0.346(7) 1 calc PR A 2
H18F H 0.1883 -0.2952 0.9332 0.183 Uiso 0.346(7) 1 calc PR A 2
C19 C 0.1188(3) 0.23138(19) 0.8074(2) 0.0679(10) Uani 1 1 d . A .
H19 H 0.1596 0.2643 0.8502 0.081 Uiso 1 1 calc R . .
C20 C 0.1174(3) 0.2945(2) 0.7367(3) 0.0990(14) Uani 1 1 d . . .
H20A H 0.1982 0.3012 0.7182 0.148 Uiso 1 1 calc R A .
H20B H 0.0869 0.3514 0.7522 0.148 Uiso 1 1 calc R . .
H20C H 0.0662 0.2705 0.6955 0.148 Uiso 1 1 calc R . .
C21 C -0.0059(3) 0.2078(3) 0.8380(3) 0.0959(13) Uani 1 1 d . . .
H21A H -0.0543 0.1815 0.7964 0.144 Uiso 1 1 calc R A .
H21B H -0.0449 0.2606 0.8560 0.144 Uiso 1 1 calc R . .
H21C H 0.0032 0.1665 0.8807 0.144 Uiso 1 1 calc R . .
C22 C 0.2864(4) 0.2396(2) 0.9841(2) 0.0720(10) Uani 1 1 d . . .
H22 H 0.223(3) 0.206(2) 0.9687(18) 0.070(11) Uiso 1 1 d . . .
C23 C 0.3985(4) 0.2002(2) 0.98843(19) 0.0675(9) Uani 1 1 d D . .
H23 H 0.399(3) 0.1404(13) 0.9774(17) 0.073(10) Uiso 1 1 d D . .
C24 C 0.5057(4) 0.2331(3) 1.0351(2) 0.1023(14) Uani 1 1 d . . .
H24A H 0.4906 0.2242 1.0904 0.123 Uiso 1 1 calc R . .
H24B H 0.5752 0.1971 1.0223 0.123 Uiso 1 1 calc R . .
C25 C 0.5373(5) 0.3278(3) 1.0230(3) 0.1219(17) Uani 1 1 d . . .
H25A H 0.6246 0.3343 1.0281 0.146 Uiso 1 1 calc R . .
H25B H 0.5017 0.3629 1.0641 0.146 Uiso 1 1 calc R . .
C26 C 0.4950(4) 0.3641(2) 0.9439(2) 0.0725(10) Uani 1 1 d D . .
H26 H 0.559(2) 0.3740(19) 0.9077(14) 0.068(10) Uiso 1 1 d D . .
C27 C 0.3845(4) 0.3994(2) 0.9298(2) 0.0714(10) Uani 1 1 d . . .
H27 H 0.369(3) 0.437(2) 0.8887(18) 0.075(11) Uiso 1 1 d . . .
C28 C 0.2863(5) 0.4074(3) 0.9874(3) 0.1192(16) Uani 1 1 d . . .
H28A H 0.3114 0.4502 1.0273 0.143 Uiso 1 1 calc R . .
H28B H 0.2147 0.4311 0.9605 0.143 Uiso 1 1 calc R . .
C29 C 0.2526(4) 0.3238(3) 1.0271(3) 0.1131(15) Uani 1 1 d . . .
H29A H 0.1657 0.3238 1.0341 0.136 Uiso 1 1 calc R . .
H29B H 0.2914 0.3228 1.0790 0.136 Uiso 1 1 calc R . .

loop_
_atom_site_aniso_label
_atom_site_aniso_U_11
_atom_site_aniso_U_22
_atom_site_aniso_U_33
_atom_site_aniso_U_23
_atom_site_aniso_U_13
_atom_site_aniso_U_12
Rh1 0.05040(14) 0.03531(12) 0.03908(13) 0.00012(10) 0.00711(9) -0.00227(10)
Cl1 0.0901(6) 0.0486(4) 0.0487(4) 0.0085(3) 0.0159(4) -0.0086(4)
N1 0.0419(12) 0.0346(12) 0.0483(14) -0.0013(10) 0.0056(10) -0.0047(10)
N2 0.0415(13) 0.0407(13) 0.0601(15) -0.0012(11) 0.0003(11) -0.0020(10)
C1 0.0427(16) 0.0368(15) 0.0421(15) 0.0029(12) 0.0108(12) -0.0049(11)
C3 0.0514(17) 0.0452(17) 0.0481(17) -0.0019(13) 0.0101(14) -0.0174(13)
C4 0.078(2) 0.059(2) 0.059(2) -0.0054(16) 0.0138(18) -0.0223(17)
C5 0.100(3) 0.081(3) 0.053(2) -0.0042(19) 0.000(2) -0.040(2)
C6 0.083(3) 0.084(3) 0.070(2) 0.013(2) -0.019(2) -0.032(2)
C7 0.064(2) 0.065(2) 0.071(2) 0.0117(18) -0.0107(18) -0.0147(16)
C8 0.0488(17) 0.0500(18) 0.0517(18) 0.0055(14) 0.0043(14) -0.0138(14)
C9 0.0410(15) 0.0386(15) 0.0488(17) -0.0042(12) 0.0038(13) -0.0030(11)
C10 0.0521(18) 0.0505(17) 0.0537(18) -0.0031(14) 0.0135(14) -0.0050(13)
C11 0.055(2) 0.068(2) 0.094(3) -0.0034(19) 0.0243(18) -0.0061(16)
C12 0.047(2) 0.062(2) 0.125(3) -0.013(2) 0.013(2) -0.0015(16)
C13 0.058(2) 0.062(2) 0.105(3) 0.001(2) -0.021(2) 0.0067(16)
C14 0.0537(18) 0.0519(18) 0.0591(19) 0.0057(14) 0.0004(15) 0.0036(14)
C2 0.0483(17) 0.0340(14) 0.0602(19) -0.0040(13) 0.0081(14) -0.0048(12)
C15 0.0594(19) 0.0495(17) 0.060(2) 0.0113(14) -0.0002(15) -0.0110(14)
C16 0.077(2) 0.065(2) 0.086(3) 0.0175(19) -0.006(2) -0.0251(18)
C17 0.146(4) 0.109(4) 0.094(3) 0.038(3) -0.004(3) -0.069(3)
C18 0.121(7) 0.235(11) 0.101(6) 0.022(6) 0.029(5) -0.067(7)
C2' 0.0483(17) 0.0340(14) 0.0602(19) -0.0040(13) 0.0081(14) -0.0048(12)
C15' 0.0594(19) 0.0495(17) 0.060(2) 0.0113(14) -0.0002(15) -0.0110(14)
C16' 0.077(2) 0.065(2) 0.086(3) 0.0175(19) -0.006(2) -0.0251(18)
C17' 0.146(4) 0.109(4) 0.094(3) 0.038(3) -0.004(3) -0.069(3)
C18' 0.188(14) 0.096(9) 0.081(9) 0.026(7) -0.017(9) -0.095(9)
C19 0.0467(18) 0.0479(17) 0.109(3) -0.0109(19) -0.0059(18) 0.0047(14)
C20 0.081(3) 0.057(2) 0.156(4) 0.025(2) -0.035(3) -0.0017(19)
C21 0.056(2) 0.096(3) 0.137(4) -0.022(3) 0.014(2) 0.007(2)
C22 0.087(3) 0.070(2) 0.061(2) 0.0004(18) 0.033(2) -0.010(2)
C23 0.104(3) 0.058(2) 0.0417(19) 0.0077(16) 0.0112(19) 0.002(2)
C24 0.130(4) 0.122(4) 0.054(2) 0.005(2) -0.020(2) 0.006(3)
C25 0.155(4) 0.125(4) 0.083(3) -0.010(3) -0.043(3) -0.026(3)
C26 0.088(3) 0.067(2) 0.063(2) -0.0181(18) 0.003(2) -0.025(2)
C27 0.107(3) 0.0410(19) 0.067(3) -0.0127(18) 0.014(2) -0.0049(19)
C28 0.172(4) 0.071(3) 0.118(4) -0.023(3) 0.067(3) 0.019(3)
C29 0.150(4) 0.085(3) 0.109(3) -0.013(3) 0.072(3) 0.017(3)

loop_
_atom_type_symbol
_atom_type_description
_atom_type_scat_dispersion_real
_atom_type_scat_dispersion_imag
_atom_type_scat_source
C C 0.0033 0.0016 'International Tables Vol C Tables 4.2.6.8 and 6.1.1.4'
H H 0.0000 0.0000 'International Tables Vol C Tables 4.2.6.8 and 6.1.1.4'
N N 0.0061 0.0033 'International Tables Vol C Tables 4.2.6.8 and 6.1.1.4'
Cl Cl 0.1484 0.1585 'International Tables Vol C Tables 4.2.6.8 and 6.1.1.4'
Rh Rh -1.1178 0.9187 'International Tables Vol C Tables 4.2.6.8 and 6.1.1.4'

loop_
_geom_angle_atom_site_label_1
_geom_angle_atom_site_label_2
_geom_angle_atom_site_label_3
_geom_angle
C1 Rh1 C23 92.23(12)
C1 Rh1 C22 92.25(13)
C23 Rh1 C22 37.97(14)
C1 Rh1 C27 158.21(14)
C23 Rh1 C27 95.09(15)
C22 Rh1 C27 81.20(15)
C1 Rh1 C26 166.11(14)
C23 Rh1 C26 80.98(14)
C22 Rh1 C26 89.80(16)
C27 Rh1 C26 35.55(13)
C1 Rh1 Cl1 90.04(8)
C23 Rh1 Cl1 153.27(11)
C22 Rh1 Cl1 168.41(12)
C27 Rh1 Cl1 92.54(11)
C26 Rh1 Cl1 90.70(10)
C1 N1 C9 120.1(2)
C1 N1 C2 121.0(2)
C9 N1 C2 118.7(2)
C1 N2 C8 120.8(2)
C1 N2 C19 116.7(2)
C8 N2 C19 120.8(2)
N1 C1 N2 117.2(2)
N1 C1 Rh1 120.72(18)
N2 C1 Rh1 122.10(18)
C4 C3 C8 120.3(3)
C4 C3 C2 122.3(3)
C8 C3 C2 117.1(2)
C3 C4 C5 120.6(3)
C3 C4 H4 119.7
C5 C4 H4 119.7
C6 C5 C4 119.3(3)
C6 C5 H5 120.3
C4 C5 H5 120.3
C5 C6 C7 120.9(3)
C5 C6 H6 119.6
C7 C6 H6 119.6
C6 C7 C8 120.3(3)
C6 C7 H7 119.9
C8 C7 H7 119.9
C3 C8 C7 118.5(3)
C3 C8 N2 118.0(2)
C7 C8 N2 123.5(3)
N1 C9 C14 113.6(2)
N1 C9 C10 109.3(2)
C14 C9 C10 112.1(2)
N1 C9 H9 107.2
C14 C9 H9 107.2
C10 C9 H9 107.2
C9 C10 C11 111.2(2)
C9 C10 H10A 109.4
C11 C10 H10A 109.4
C9 C10 H10B 109.4
C11 C10 H10B 109.4
H10A C10 H10B 108.0
C12 C11 C10 111.0(3)
C12 C11 H11A 109.4
C10 C11 H11A 109.4
C12 C11 H11B 109.4
C10 C11 H11B 109.4
H11A C11 H11B 108.0
C11 C12 C13 110.6(3)
C11 C12 H12A 109.5
C13 C12 H12A 109.5
C11 C12 H12B 109.5
C13 C12 H12B 109.5
H12A C12 H12B 108.1
C12 C13 C14 111.8(3)
C12 C13 H13A 109.3
C14 C13 H13A 109.3
C12 C13 H13B 109.3
C14 C13 H13B 109.3
H13A C13 H13B 107.9
C9 C14 C13 109.9(2)
C9 C14 H14A 109.7
C13 C14 H14A 109.7
C9 C14 H14B 109.7
C13 C14 H14B 109.7
H14A C14 H14B 108.2
N1 C2 C3 107.8(2)
N1 C2 C15 108.9(2)
C3 C2 C15 112.4(2)
N1 C2 H2 109.2
C3 C2 H2 109.2
C15 C2 H2 109.2
C16 C15 C2 113.9(3)
C16 C15 H15A 108.8
C2 C15 H15A 108.8
C16 C15 H15B 108.8
C2 C15 H15B 108.8
H15A C15 H15B 107.7
C15 C16 C17 113.4(3)
C15 C16 H16A 108.9
C17 C16 H16A 108.9
C15 C16 H16B 108.9
C17 C16 H16B 108.9
H16A C16 H16B 107.7
C16 C17 C18 110.1(4)
C16 C17 H17A 109.6
C18 C17 H17A 109.6
C16 C17 H17B 109.6
C18 C17 H17B 109.6
H17A C17 H17B 108.2
H18D C18' H18E 109.5
H18D C18' H18F 109.5
H18E C18' H18F 109.5
N2 C19 C21 112.2(3)
N2 C19 C20 112.7(3)
C21 C19 C20 115.0(3)
N2 C19 H19 105.3
C21 C19 H19 105.3
C20 C19 H19 105.3
C19 C20 H20A 109.5
C19 C20 H20B 109.5
H20A C20 H20B 109.5
C19 C20 H20C 109.5
H20A C20 H20C 109.5
H20B C20 H20C 109.5
C19 C21 H21A 109.5
C19 C21 H21B 109.5
H21A C21 H21B 109.5
C19 C21 H21C 109.5
H21A C21 H21C 109.5
H21B C21 H21C 109.5
C23 C22 C29 124.8(4)
C23 C22 Rh1 70.1(2)
C29 C22 Rh1 112.7(3)
C23 C22 H22 118(2)
C29 C22 H22 114(2)
Rh1 C22 H22 105(2)
C22 C23 C24 125.8(4)
C22 C23 Rh1 72.0(2)
C24 C23 Rh1 111.5(3)
C22 C23 H23 115.0(19)
C24 C23 H23 115.2(19)
Rh1 C23 H23 106.1(19)
C25 C24 C23 115.6(3)
C25 C24 H24A 108.4
C23 C24 H24A 108.4
C25 C24 H24B 108.4
C23 C24 H24B 108.4
H24A C24 H24B 107.4
C24 C25 C26 113.8(3)
C24 C25 H25A 108.8
C26 C25 H25A 108.8
C24 C25 H25B 108.8
C26 C25 H25B 108.8
H25A C25 H25B 107.7
C27 C26 C25 123.8(4)
C27 C26 Rh1 71.2(2)
C25 C26 Rh1 110.5(3)
C27 C26 H26 120.1(18)
C25 C26 H26 114.4(18)
Rh1 C26 H26 101.7(18)
C26 C27 C28 126.0(4)
C26 C27 Rh1 73.2(2)
C28 C27 Rh1 109.0(2)
C26 C27 H27 122(2)
C28 C27 H27 110(2)
Rh1 C27 H27 106(2)
C29 C28 C27 115.4(3)
C29 C28 H28A 108.4
C27 C28 H28A 108.4
C29 C28 H28B 108.4
C27 C28 H28B 108.4
H28A C28 H28B 107.5
C28 C29 C22 115.0(3)
C28 C29 H29A 108.5
C22 C29 H29A 108.5
C28 C29 H29B 108.5
C22 C29 H29B 108.5
H29A C29 H29B 107.5

loop_
_geom_bond_atom_site_label_1
_geom_bond_atom_site_label_2
_geom_bond_distance
Rh1 C1 2.051(3)
Rh1 C23 2.098(3)
Rh1 C22 2.122(3)
Rh1 C27 2.193(3)
Rh1 C26 2.218(3)
Rh1 Cl1 2.3772(10)
N1 C1 1.333(3)
N1 C9 1.482(3)
N1 C2 1.487(3)
N2 C1 1.368(3)
N2 C8 1.423(3)
N2 C19 1.487(3)
C3 C4 1.383(4)
C3 C8 1.386(4)
C3 C2 1.489(4)
C4 C5 1.385(4)
C4 H4 0.9300
C5 C6 1.365(5)
C5 H5 0.9300
C6 C7 1.378(4)
C6 H6 0.9300
C7 C8 1.401(4)
C7 H7 0.9300
C9 C14 1.518(3)
C9 C10 1.521(4)
C9 H9 0.9800
C10 C11 1.522(4)
C10 H10A 0.9700
C10 H10B 0.9700
C11 C12 1.516(4)
C11 H11A 0.9700
C11 H11B 0.9700
C12 C13 1.519(5)
C12 H12A 0.9700
C12 H12B 0.9700
C13 C14 1.530(4)
C13 H13A 0.9700
C13 H13B 0.9700
C14 H14A 0.9700
C14 H14B 0.9700
C2 C15 1.528(4)
C2 H2 0.9800
C15 C16 1.518(4)
C15 H15A 0.9700
C15 H15B 0.9700
C16 C17 1.519(5)
C16 H16A 0.9700
C16 H16B 0.9700
C17 C18 1.554(9)
C17 H17A 0.9700
C17 H17B 0.9700
C18 H18A 0.9600
C18 H18B 0.9600
C18 H18C 0.9600
C18' H18D 0.9600
C18' H18E 0.9600
C18' H18F 0.9600
C19 C21 1.529(4)
C19 C20 1.534(5)
C19 H19 0.9800
C20 H20A 0.9600
C20 H20B 0.9600
C20 H20C 0.9600
C21 H21A 0.9600
C21 H21B 0.9600
C21 H21C 0.9600
C22 C23 1.373(5)
C22 C29 1.517(5)
C22 H22 0.89(3)
C23 C24 1.492(5)
C23 H23 0.920(17)
C24 C25 1.484(6)
C24 H24A 0.9700
C24 H24B 0.9700
C25 C26 1.515(5)
C25 H25A 0.9700
C25 H25B 0.9700
C26 C27 1.347(5)
C26 H26 0.961(17)
C27 C28 1.489(5)
C27 H27 0.91(3)
C28 C29 1.483(5)
C28 H28A 0.9700
C28 H28B 0.9700
C29 H29A 0.9700
C29 H29B 0.9700

loop_
_geom_torsion_atom_site_label_1
_geom_torsion_atom_site_label_2
_geom_torsion_atom_site_label_3
_geom_torsion_atom_site_label_4
_geom_torsion
C9 N1 C1 N2 159.0(2)
C2 N1 C1 N2 -15.9(4)
C9 N1 C1 Rh1 -21.7(3)
C2 N1 C1 Rh1 163.35(18)
C8 N2 C1 N1 -18.7(4)
C19 N2 C1 N1 175.8(3)
C8 N2 C1 Rh1 161.99(19)
C19 N2 C1 Rh1 -3.5(3)
C23 Rh1 C1 N1 -64.1(2)
C22 Rh1 C1 N1 -102.1(2)
C27 Rh1 C1 N1 -173.8(3)
C26 Rh1 C1 N1 -3.8(6)
Cl1 Rh1 C1 N1 89.3(2)
C23 Rh1 C1 N2 115.2(2)
C22 Rh1 C1 N2 77.2(2)
C27 Rh1 C1 N2 5.5(5)
C26 Rh1 C1 N2 175.5(4)
Cl1 Rh1 C1 N2 -91.5(2)
C8 C3 C4 C5 -2.1(4)
C2 C3 C4 C5 172.2(3)
C3 C4 C5 C6 -1.0(5)
C4 C5 C6 C7 2.6(5)
C5 C6 C7 C8 -1.1(5)
C4 C3 C8 C7 3.4(4)
C2 C3 C8 C7 -171.1(2)
C4 C3 C8 N2 -174.4(2)
C2 C3 C8 N2 11.0(4)
C6 C7 C8 C3 -1.9(4)
C6 C7 C8 N2 175.9(3)
C1 N2 C8 C3 21.0(4)
C19 N2 C8 C3 -174.1(3)
C1 N2 C8 C7 -156.7(3)
C19 N2 C8 C7 8.1(4)
C1 N1 C9 C14 134.1(3)
C2 N1 C9 C14 -50.9(3)
C1 N1 C9 C10 -99.9(3)
C2 N1 C9 C10 75.1(3)
N1 C9 C10 C11 177.8(2)
C14 C9 C10 C11 -55.3(3)
C9 C10 C11 C12 55.5(3)
C10 C11 C12 C13 -56.2(4)
C11 C12 C13 C14 57.0(4)
N1 C9 C14 C13 179.4(2)
C10 C9 C14 C13 54.9(3)
C12 C13 C14 C9 -55.9(3)
C1 N1 C2 C3 43.9(3)
C9 N1 C2 C3 -131.1(2)
C1 N1 C2 C15 -78.3(3)
C9 N1 C2 C15 106.7(3)
C4 C3 C2 N1 145.9(3)
C8 C3 C2 N1 -39.7(3)
C4 C3 C2 C15 -94.1(3)
C8 C3 C2 C15 80.3(3)
N1 C2 C15 C16 -177.3(2)
C3 C2 C15 C16 63.3(3)
C2 C15 C16 C17 -175.0(3)
C15 C16 C17 C18 65.5(5)
C1 N2 C19 C21 -131.8(3)
C8 N2 C19 C21 62.7(4)
C1 N2 C19 C20 96.4(3)
C8 N2 C19 C20 -69.0(3)
C1 Rh1 C22 C23 90.8(2)
C27 Rh1 C22 C23 -110.1(3)
C26 Rh1 C22 C23 -75.5(3)
Cl1 Rh1 C22 C23 -168.0(5)
C1 Rh1 C22 C29 -148.9(3)
C23 Rh1 C22 C29 120.4(4)
C27 Rh1 C22 C29 10.2(3)
C26 Rh1 C22 C29 44.9(3)
Cl1 Rh1 C22 C29 -47.6(8)
C29 C22 C23 C24 -0.5(6)
Rh1 C22 C23 C24 103.9(4)
C29 C22 C23 Rh1 -104.4(4)
C1 Rh1 C23 C22 -90.8(2)
C27 Rh1 C23 C22 68.7(3)
C26 Rh1 C23 C22 101.4(3)
Cl1 Rh1 C23 C22 174.68(19)
C1 Rh1 C23 C24 147.0(3)
C22 Rh1 C23 C24 -122.2(4)
C27 Rh1 C23 C24 -53.5(3)
C26 Rh1 C23 C24 -20.8(3)
Cl1 Rh1 C23 C24 52.5(4)
C22 C23 C24 C25 -51.0(6)
Rh1 C23 C24 C25 31.7(5)
C23 C24 C25 C26 -25.1(6)
C24 C25 C26 C27 87.3(5)
C24 C25 C26 Rh1 6.7(5)
C1 Rh1 C26 C27 -173.6(4)
C23 Rh1 C26 C27 -112.1(3)
C22 Rh1 C26 C27 -75.0(3)
Cl1 Rh1 C26 C27 93.4(2)
C1 Rh1 C26 C25 -53.6(7)
C23 Rh1 C26 C25 7.9(3)
C22 Rh1 C26 C25 45.0(3)
C27 Rh1 C26 C25 120.0(5)
Cl1 Rh1 C26 C25 -146.6(3)
C25 C26 C27 C28 -1.0(6)
Rh1 C26 C27 C28 101.6(4)
C25 C26 C27 Rh1 -102.6(3)
C1 Rh1 C27 C26 175.9(3)
C23 Rh1 C27 C26 66.7(3)
C22 Rh1 C27 C26 102.2(3)
Cl1 Rh1 C27 C26 -87.6(2)
C1 Rh1 C27 C28 52.8(5)
C23 Rh1 C27 C28 -56.3(3)
C22 Rh1 C27 C28 -20.9(3)
C26 Rh1 C27 C28 -123.0(5)
Cl1 Rh1 C27 C28 149.3(3)
C26 C27 C28 C29 -53.9(6)
Rh1 C27 C28 C29 28.8(5)
C27 C28 C29 C22 -21.5(7)
C23 C22 C29 C28 83.3(5)
Rh1 C22 C29 C28 2.5(5)
